data_1542564
loop_
_publ_author_name
'Zhan, Guanqun'
'Zhou, Junfei'
'Liu, Rong'
'Liu, Tingting'
'Guo, Guoli'
'Wang, Jianping'
'Xiang, Ming'
'Xue, Yongbo'
'Luo, Zengwei'
'Zhang, Yonghui'
'Yao, Guangmin'

_publ_section_title
;
 Galanthamine, Plicamine, and Secoplicamine Alkaloids from Zephyranthes
 candida and Their Anti-acetylcholinesterase and Anti-inflammatory
 Activities.
;
_journal_issue 4
_journal_name_full 'Journal of natural products'
_journal_page_first 760
_journal_page_last 766
_journal_paper_doi 10.1021/acs.jnatprod.5b00681
_journal_volume 79
_journal_year 2016
_chemical_absolute_configuration ad
_chemical_formula_moiety 'C23 H30.01 N2 O4'
_chemical_formula_sum 'C23 H30.01 N2 O4'
_chemical_formula_weight 398.49
_chemical_name_systematic
;
 ?
;
_space_group_IT_number 4
_symmetry_cell_setting monoclinic
_symmetry_space_group_name_Hall 'P 2yb'
_symmetry_space_group_name_H-M 'P 1 21 1'
_atom_sites_solution_hydrogens geom
_atom_sites_solution_primary direct
_atom_sites_solution_secondary difmap
_audit_creation_method SHELXL-97
_cell_angle_alpha 90.00
_cell_angle_beta 95.2470(10)
_cell_angle_gamma 90.00
_cell_formula_units_Z 2
_cell_length_a 9.4965(2)
_cell_length_b 11.4906(3)
_cell_length_c 9.9133(3)
_cell_measurement_reflns_used 2811
_cell_measurement_temperature 298(2)
_cell_measurement_theta_max 66.24
_cell_measurement_theta_min 3.23
_cell_volume 1077.21(5)
_computing_cell_refinement 'Bruker SAINT'
_computing_data_collection 'Bruker APEX2'
_computing_data_reduction 'Bruker SAINT'
_computing_molecular_graphics 'Bruker SHELXTL'
_computing_publication_material 'Bruker SHELXTL'
_computing_structure_refinement 'SHELXL-97 (Sheldrick, 1997)'
_computing_structure_solution 'SHELXS-97 (Sheldrick, 1990)'
_diffrn_ambient_temperature 298(2)
_diffrn_measured_fraction_theta_full 0.969
_diffrn_measured_fraction_theta_max 0.969
_diffrn_measurement_device_type 'Bruker APEX-II CCD'
_diffrn_measurement_method '\f and \w scans'
_diffrn_radiation_monochromator graphite
_diffrn_radiation_source 'fine-focus sealed tube'
_diffrn_radiation_type CuK\a
_diffrn_radiation_wavelength 1.54178
_diffrn_reflns_av_R_equivalents 0.0315
_diffrn_reflns_av_sigmaI/netI 0.0282
_diffrn_reflns_limit_h_max 11
_diffrn_reflns_limit_h_min -11
_diffrn_reflns_limit_k_max 12
_diffrn_reflns_limit_k_min -11
_diffrn_reflns_limit_l_max 11
_diffrn_reflns_limit_l_min -11
_diffrn_reflns_number 18180
_diffrn_reflns_theta_full 67.23
_diffrn_reflns_theta_max 67.23
_diffrn_reflns_theta_min 4.48
_exptl_absorpt_coefficient_mu 0.678
_exptl_absorpt_correction_T_max 0.9353
_exptl_absorpt_correction_T_min 0.9052
_exptl_absorpt_correction_type multi-scan
_exptl_absorpt_process_details 'SADABS, Sheldrick,2008'
_exptl_crystal_colour colorless
_exptl_crystal_density_diffrn 1.229
_exptl_crystal_density_method 'not measured'
_exptl_crystal_description block
_exptl_crystal_F_000 428
_exptl_crystal_size_max 0.15
_exptl_crystal_size_mid 0.10
_exptl_crystal_size_min 0.10
_refine_diff_density_max 0.255
_refine_diff_density_min -0.153
_refine_diff_density_rms 0.030
_refine_ls_abs_structure_details
;
Flack H D (1983), Acta Cryst. A39, 876-881;
Flack  parameter = -0.1(3), 1577 Friedel pairs.
Hooft <i>et al.</i> (2010) and Spek (2009);
Hooft parameter = -0.08(7),  1576 Bijvoet pairs.
;
_refine_ls_extinction_coef 0.0058(11)
_refine_ls_extinction_expression Fc^*^=kFc[1+0.001xFc^2^\l^3^/sin(2\q)]^-1/4^
_refine_ls_extinction_method SHELXL
_refine_ls_goodness_of_fit_ref 1.069
_refine_ls_hydrogen_treatment constr
_refine_ls_matrix_type full
_refine_ls_number_parameters 292
_refine_ls_number_reflns 3545
_refine_ls_number_restraints 73
_refine_ls_restrained_S_all 1.129
_refine_ls_R_factor_all 0.0441
_refine_ls_R_factor_gt 0.0424
_refine_ls_shift/su_max 0.000
_refine_ls_shift/su_mean 0.000
_refine_ls_structure_factor_coef Fsqd
_refine_ls_weighting_details 'calc w=1/[\s^2^(Fo^2^)+(0.0749P)^2^+0.0843P] where P=(Fo^2^+2Fc^2^)/3'
_refine_ls_weighting_scheme calc
_refine_ls_wR_factor_gt 0.1192
_refine_ls_wR_factor_ref 0.1216
_reflns_number_gt 3367
_reflns_number_total 3545
_reflns_threshold_expression >2sigma(I)
_cod_data_source_file np5b00681_si_005.cif
_cod_data_source_block cu_131126e_0m
_cod_depositor_comments 'Adding full bibliography for 1542562--1542566.cif.'
_cod_original_sg_symbol_Hall 'P 2yb '
_cod_original_sg_symbol_H-M 'P 21'
_cod_database_code 1542564

loop_
_symmetry_equiv_pos_as_xyz
'x, y, z'
'-x, y+1/2, -z'

loop_
_atom_site_label
_atom_site_type_symbol
_atom_site_fract_x
_atom_site_fract_y
_atom_site_fract_z
_atom_site_U_iso_or_equiv
_atom_site_adp_type
_atom_site_occupancy
_atom_site_symmetry_multiplicity
_atom_site_calc_flag
_atom_site_refinement_flags
_atom_site_disorder_assembly
_atom_site_disorder_group
C1 C 1.0536(2) 0.3383(2) 0.4940(2) 0.0637(5) Uani 1 1 d . . .
H1 H 1.0340 0.3880 0.4207 0.076 Uiso 1 1 calc R . .
C2 C 1.1868(2) 0.3085(2) 0.5248(2) 0.0702(5) Uani 1 1 d . . .
H2 H 1.2565 0.3397 0.4755 0.084 Uiso 1 1 calc R . .
C3 C 1.2276(2) 0.2249(2) 0.6379(2) 0.0738(6) Uani 1 1 d . . .
H3 H 1.3120 0.1815 0.6175 0.089 Uiso 1 1 calc R . .
C4 C 1.1075(2) 0.1404(2) 0.6533(3) 0.0753(6) Uani 1 1 d . . .
H4A H 1.1329 0.0880 0.7283 0.090 Uiso 1 1 calc R . .
H4B H 1.0902 0.0943 0.5716 0.090 Uiso 1 1 calc R . .
C6 C 0.6363(2) 0.3754(3) 0.4854(3) 0.0767(6) Uani 1 1 d . . .
H6A H 0.5758 0.3222 0.5295 0.092 Uiso 1 1 calc R . .
H6B H 0.5764 0.4298 0.4320 0.092 Uiso 1 1 calc R . .
C7 C 0.6724(2) 0.5418(2) 0.6478(2) 0.0707(6) Uani 1 1 d . . .
H7 H 0.5812 0.5673 0.6209 0.085 Uiso 1 1 calc R . .
C8 C 0.7571(2) 0.6004(2) 0.7434(2) 0.0722(6) Uani 1 1 d . . .
C9 C 0.8920(2) 0.5636(2) 0.7838(2) 0.0695(5) Uani 1 1 d . . .
C10 C 0.9501(2) 0.4685(2) 0.7288(2) 0.0665(5) Uani 1 1 d . . .
H10 H 1.0425 0.4460 0.7555 0.080 Uiso 1 1 calc R . .
C11 C 0.7574(2) 0.1449(2) 0.5684(3) 0.0742(6) Uani 1 1 d . . .
C12 C 0.8194(2) 0.2328(2) 0.4738(2) 0.0675(5) Uani 1 1 d . . .
H12 H 0.8699 0.1887 0.4086 0.081 Uiso 1 1 calc R . .
C13 C 0.6356(3) 0.2541(3) 0.2845(3) 0.0855(7) Uani 1 1 d D . .
H13A H 0.5464 0.2951 0.2682 0.103 Uiso 0.437(4) 1 calc PR A 1
H13B H 0.6150 0.1749 0.3102 0.103 Uiso 0.437(4) 1 calc PR A 1
H13C H 0.6453 0.1705 0.2938 0.103 Uiso 0.370(5) 1 d PR B 2
H13D H 0.5371 0.2737 0.2903 0.103 Uiso 0.370(5) 1 d PR B 2
H13E H 0.5493 0.2989 0.2672 0.103 Uiso 0.194(5) 1 d PR C 3
H13F H 0.6087 0.1780 0.3158 0.103 Uiso 0.194(5) 1 d PR C 3
C19 C 0.8310(4) 0.0510(3) 0.7859(3) 0.0955(8) Uani 1 1 d . . .
H19A H 0.7369 0.0199 0.7747 0.143 Uiso 1 1 calc R . .
H19B H 0.8457 0.0897 0.8719 0.143 Uiso 1 1 calc R . .
H19C H 0.8981 -0.0111 0.7823 0.143 Uiso 1 1 calc R . .
C20 C 1.3722(4) 0.3601(5) 0.7706(4) 0.1312(15) Uani 1 1 d . . .
H20A H 1.4574 0.3166 0.7625 0.197 Uiso 1 1 calc R . .
H20B H 1.3798 0.4012 0.8552 0.197 Uiso 1 1 calc R . .
H20C H 1.3585 0.4147 0.6973 0.197 Uiso 1 1 calc R . .
C21 C 0.8488(3) 0.7249(3) 0.8987(3) 0.0952(8) Uani 1 1 d U . .
H21A H 0.8262 0.7270 0.9921 0.114 Uiso 1 1 calc R . .
H21B H 0.8854 0.8005 0.8760 0.114 Uiso 1 1 calc R . .
C14' C 0.6722(12) 0.2865(9) 0.1608(12) 0.0908(16) Uani 0.370(5) 1 d PD A 2
H14' H 0.7756 0.2830 0.1651 0.109 Uiso 0.370(5) 1 calc PR B 2
C15' C 0.6318(12) 0.4115(9) 0.1369(8) 0.123(2) Uani 0.370(5) 1 d PD A 2
H15A H 0.6545 0.4576 0.2180 0.148 Uiso 0.370(5) 1 calc PR B 2
H15B H 0.5315 0.4188 0.1093 0.148 Uiso 0.370(5) 1 calc PR B 2
C16' C 0.7202(16) 0.4495(15) 0.0234(12) 0.139(3) Uani 0.370(5) 1 d PD A 2
H16A H 0.7007 0.5296 0.0015 0.209 Uiso 0.370(5) 1 calc PR B 2
H16B H 0.6966 0.4022 -0.0552 0.209 Uiso 0.370(5) 1 calc PR B 2
H16C H 0.8188 0.4406 0.0527 0.209 Uiso 0.370(5) 1 calc PR B 2
C17' C 0.615(3) 0.2084(19) 0.0405(18) 0.130(3) Uani 0.370(5) 1 d PD A 2
H17A H 0.6465 0.2386 -0.0420 0.195 Uiso 0.370(5) 1 calc PR B 2
H17B H 0.5138 0.2076 0.0342 0.195 Uiso 0.370(5) 1 calc PR B 2
H17C H 0.6504 0.1306 0.0549 0.195 Uiso 0.370(5) 1 calc PR B 2
C14 C 0.7105(16) 0.2516(10) 0.1501(11) 0.0908(16) Uani 0.437(4) 1 d PDU A 1
H14 H 0.7957 0.2042 0.1699 0.109 Uiso 0.437(4) 1 calc PR A 1
C15 C 0.7600(12) 0.3642(10) 0.1004(9) 0.123(2) Uani 0.437(4) 1 d PDU A 1
H15C H 0.8006 0.3501 0.0156 0.148 Uiso 0.437(4) 1 calc PR A 1
H15D H 0.8356 0.3919 0.1647 0.148 Uiso 0.437(4) 1 calc PR A 1
C16 C 0.6532(13) 0.4602(11) 0.0773(13) 0.139(3) Uani 0.437(4) 1 d PDU A 1
H16D H 0.6984 0.5283 0.0453 0.209 Uiso 0.437(4) 1 calc PR A 1
H16E H 0.6139 0.4778 0.1608 0.209 Uiso 0.437(4) 1 calc PR A 1
H16F H 0.5790 0.4359 0.0109 0.209 Uiso 0.437(4) 1 calc PR A 1
C17 C 0.612(3) 0.180(2) 0.0504(17) 0.130(3) Uani 0.437(4) 1 d PDU A 1
H17D H 0.5870 0.1088 0.0934 0.195 Uiso 0.437(4) 1 calc PR A 1
H17E H 0.6604 0.1616 -0.0281 0.195 Uiso 0.437(4) 1 calc PR A 1
H17F H 0.5285 0.2237 0.0237 0.195 Uiso 0.437(4) 1 calc PR A 1
C14D C 0.697(3) 0.238(2) 0.1510(17) 0.0908(16) Uani 0.194(5) 1 d PDU A 3
H14D H 0.7646 0.1739 0.1660 0.109 Uiso 0.194(5) 1 calc PR C 3
C15D C 0.785(3) 0.341(3) 0.1197(17) 0.123(2) Uani 0.194(5) 1 d PDU A 3
H15E H 0.7490 0.4077 0.1652 0.148 Uiso 0.194(5) 1 calc PR C 3
H15F H 0.8804 0.3268 0.1599 0.148 Uiso 0.194(5) 1 calc PR C 3
C16D C 0.793(3) 0.372(3) -0.0241(17) 0.139(3) Uani 0.194(5) 1 d PDU A 3
H16G H 0.8572 0.4364 -0.0296 0.209 Uiso 0.194(5) 1 calc PR C 3
H16H H 0.7011 0.3940 -0.0640 0.209 Uiso 0.194(5) 1 calc PR C 3
H16I H 0.8269 0.3067 -0.0719 0.209 Uiso 0.194(5) 1 calc PR C 3
C17D C 0.589(5) 0.196(5) 0.040(3) 0.130(3) Uani 0.194(5) 1 d PDU A 3
H17G H 0.5369 0.1317 0.0733 0.195 Uiso 0.194(5) 1 calc PR C 3
H17H H 0.6359 0.1707 -0.0365 0.195 Uiso 0.194(5) 1 calc PR C 3
H17I H 0.5246 0.2578 0.0132 0.195 Uiso 0.194(5) 1 calc PR C 3
C4A C 0.9744(2) 0.20773(18) 0.6791(2) 0.0636(5) Uani 1 1 d . . .
H4A1 H 0.9895 0.2473 0.7668 0.076 Uiso 1 1 calc R . .
C6A C 0.7285(2) 0.4409(2) 0.5912(2) 0.0625(5) Uani 1 1 d . . .
C10A C 0.8655(2) 0.40502(18) 0.6300(2) 0.0591(5) Uani 1 1 d . . .
C10B C 0.93085(19) 0.29841(18) 0.5680(2) 0.0591(5) Uani 1 1 d . . .
N1 N 0.8495(2) 0.13322(18) 0.6786(2) 0.0752(5) Uani 1 1 d . . .
N2 N 0.72065(19) 0.31047(18) 0.39707(19) 0.0710(5) Uani 1 1 d . A .
O1 O 0.9524(2) 0.63747(18) 0.8827(2) 0.0947(6) Uani 1 1 d . . .
O2 O 0.7259(2) 0.69945(17) 0.8126(2) 0.0953(6) Uani 1 1 d U . .
O3 O 0.6456(2) 0.09215(19) 0.5478(2) 0.1010(6) Uani 1 1 d . . .
O4 O 1.25502(18) 0.28236(19) 0.76583(18) 0.0870(5) Uani 1 1 d . . .

loop_
_atom_site_aniso_label
_atom_site_aniso_U_11
_atom_site_aniso_U_22
_atom_site_aniso_U_33
_atom_site_aniso_U_23
_atom_site_aniso_U_13
_atom_site_aniso_U_12
C1 0.0591(11) 0.0607(13) 0.0714(11) 0.0019(9) 0.0075(8) 0.0009(8)
C2 0.0579(11) 0.0702(14) 0.0842(13) -0.0026(10) 0.0155(9) 0.0010(9)
C3 0.0553(10) 0.0709(15) 0.0951(15) -0.0011(11) 0.0060(10) 0.0099(9)
C4 0.0706(13) 0.0549(13) 0.0997(15) 0.0021(11) 0.0039(11) 0.0097(10)
C6 0.0539(11) 0.0842(17) 0.0901(14) -0.0072(12) -0.0029(10) 0.0065(10)
C7 0.0581(11) 0.0685(14) 0.0852(14) 0.0016(11) 0.0058(10) 0.0169(10)
C8 0.0695(12) 0.0608(14) 0.0869(14) -0.0047(10) 0.0099(10) 0.0115(10)
C9 0.0660(12) 0.0574(14) 0.0845(13) -0.0075(10) 0.0042(10) 0.0032(9)
C10 0.0531(10) 0.0576(12) 0.0876(13) -0.0031(10) 0.0005(9) 0.0035(8)
C11 0.0646(12) 0.0625(14) 0.0957(15) -0.0061(11) 0.0089(11) -0.0072(10)
C12 0.0590(11) 0.0613(14) 0.0818(13) -0.0089(10) 0.0045(9) -0.0030(9)
C13 0.0774(14) 0.0870(19) 0.0899(15) -0.0143(13) -0.0046(11) -0.0129(13)
C19 0.1022(19) 0.082(2) 0.1054(19) 0.0149(15) 0.0247(15) -0.0094(15)
C20 0.115(2) 0.161(4) 0.115(2) -0.009(2) -0.0062(19) -0.060(3)
C21 0.1041(19) 0.0633(16) 0.118(2) -0.0195(14) 0.0117(16) 0.0048(14)
C14' 0.080(4) 0.099(4) 0.092(2) -0.011(3) 0.001(2) 0.000(3)
C15' 0.141(4) 0.157(5) 0.068(2) 0.006(3) -0.011(3) -0.042(4)
C16' 0.154(6) 0.142(5) 0.120(5) 0.013(4) -0.002(4) -0.025(5)
C17' 0.144(5) 0.118(6) 0.126(3) -0.038(3) 0.001(3) -0.001(6)
C14 0.080(4) 0.099(4) 0.092(2) -0.011(3) 0.001(2) 0.000(3)
C15 0.141(4) 0.157(5) 0.068(2) 0.006(3) -0.011(3) -0.042(4)
C16 0.154(6) 0.142(5) 0.120(5) 0.013(4) -0.002(4) -0.025(5)
C17 0.144(5) 0.118(6) 0.126(3) -0.038(3) 0.001(3) -0.001(6)
C14D 0.080(4) 0.099(4) 0.092(2) -0.011(3) 0.001(2) 0.000(3)
C15D 0.141(4) 0.157(5) 0.068(2) 0.006(3) -0.011(3) -0.042(4)
C16D 0.154(6) 0.142(5) 0.120(5) 0.013(4) -0.002(4) -0.025(5)
C17D 0.144(5) 0.118(6) 0.126(3) -0.038(3) 0.001(3) -0.001(6)
C4A 0.0609(11) 0.0511(12) 0.0785(12) 0.0011(9) 0.0053(9) 0.0027(9)
C6A 0.0522(10) 0.0612(13) 0.0741(11) 0.0016(9) 0.0058(8) 0.0042(8)
C10A 0.0527(10) 0.0512(11) 0.0735(11) 0.0027(8) 0.0060(8) 0.0026(8)
C10B 0.0516(9) 0.0518(11) 0.0737(11) 0.0007(9) 0.0051(8) 0.0036(8)
N1 0.0724(11) 0.0614(12) 0.0931(12) 0.0060(9) 0.0137(9) -0.0079(9)
N2 0.0597(9) 0.0729(13) 0.0790(10) -0.0081(9) -0.0013(8) -0.0005(8)
O1 0.0879(11) 0.0762(12) 0.1165(14) -0.0316(10) -0.0087(10) 0.0063(9)
O2 0.0895(11) 0.0810(13) 0.1145(13) -0.0272(10) 0.0043(9) 0.0262(10)
O3 0.0803(11) 0.0891(14) 0.1319(16) 0.0005(11) 0.0011(10) -0.0310(10)
O4 0.0710(9) 0.0978(14) 0.0904(10) 0.0034(10) -0.0013(7) -0.0085(9)

loop_
_atom_type_symbol
_atom_type_description
_atom_type_scat_dispersion_real
_atom_type_scat_dispersion_imag
_atom_type_scat_source
C C 0.0181 0.0091 'International Tables Vol C Tables 4.2.6.8 and 6.1.1.4'
H H 0.0000 0.0000 'International Tables Vol C Tables 4.2.6.8 and 6.1.1.4'
N N 0.0311 0.0180 'International Tables Vol C Tables 4.2.6.8 and 6.1.1.4'
O O 0.0492 0.0322 'International Tables Vol C Tables 4.2.6.8 and 6.1.1.4'

loop_
_geom_angle_atom_site_label_1
_geom_angle_atom_site_label_2
_geom_angle_atom_site_label_3
_geom_angle
C2 C1 C10B 125.3(2)
C2 C1 H1 117.4
C10B C1 H1 117.4
C1 C2 C3 121.1(2)
C1 C2 H2 119.5
C3 C2 H2 119.5
O4 C3 C2 112.4(2)
O4 C3 C4 106.5(2)
C2 C3 C4 109.84(19)
O4 C3 H3 109.4
C2 C3 H3 109.4
C4 C3 H3 109.4
C3 C4 C4A 109.6(2)
C3 C4 H4A 109.8
C4A C4 H4A 109.8
C3 C4 H4B 109.8
C4A C4 H4B 109.8
H4A C4 H4B 108.2
N2 C6 C6A 111.16(17)
N2 C6 H6A 109.4
C6A C6 H6A 109.4
N2 C6 H6B 109.4
C6A C6 H6B 109.4
H6A C6 H6B 108.0
C8 C7 C6A 117.45(19)
C8 C7 H7 121.3
C6A C7 H7 121.3
C7 C8 C9 121.8(2)
C7 C8 O2 128.0(2)
C9 C8 O2 110.3(2)
C10 C9 C8 122.1(2)
C10 C9 O1 128.3(2)
C8 C9 O1 109.52(19)
C9 C10 C10A 117.84(19)
C9 C10 H10 121.1
C10A C10 H10 121.1
O3 C11 N1 125.2(2)
O3 C11 C12 127.0(2)
N1 C11 C12 107.85(19)
N2 C12 C11 117.28(18)
N2 C12 C10B 112.92(18)
C11 C12 C10B 103.44(17)
N2 C12 H12 107.6
C11 C12 H12 107.6
C10B C12 H12 107.6
C14' C13 N2 113.5(5)
C14' C13 C14D 24.1(11)
N2 C13 C14D 119.4(10)
C14' C13 C14 20.4(6)
N2 C13 C14 113.2(5)
C14D C13 C14 7.1(12)
C14' C13 H13A 90.5
N2 C13 H13A 108.9
C14D C13 H13A 108.4
C14 C13 H13A 108.9
C14' C13 H13B 124.7
N2 C13 H13B 108.9
C14D C13 H13B 102.8
C14 C13 H13B 108.9
H13A C13 H13B 107.7
C14' C13 H13C 109.1
N2 C13 H13C 108.9
C14D C13 H13C 85.5
C14 C13 H13C 90.9
H13A C13 H13C 124.8
H13B C13 H13C 20.6
C14' C13 H13D 108.6
N2 C13 H13D 108.6
C14D C13 H13D 122.4
C14 C13 H13D 124.8
H13A C13 H13D 20.6
H13B C13 H13D 89.0
H13C C13 H13D 107.9
C14' C13 H13E 88.7
N2 C13 H13E 107.3
C14D C13 H13E 107.4
C14 C13 H13E 107.5
H13A C13 H13E 3.2
H13B C13 H13E 110.9
H13C C13 H13E 127.9
H13D C13 H13E 23.4
C14' C13 H13F 129.3
N2 C13 H13F 107.3
C14D C13 H13F 107.8
C14 C13 H13F 114.1
H13A C13 H13F 103.9
H13B C13 H13F 5.4
H13C C13 H13F 25.9
H13D C13 H13F 84.6
H13E C13 H13F 107.0
N1 C19 H19A 109.5
N1 C19 H19B 109.5
H19A C19 H19B 109.5
N1 C19 H19C 109.5
H19A C19 H19C 109.5
H19B C19 H19C 109.5
O4 C20 H20A 109.5
O4 C20 H20B 109.5
H20A C20 H20B 109.5
O4 C20 H20C 109.5
H20A C20 H20C 109.5
H20B C20 H20C 109.5
O2 C21 O1 109.1(2)
O2 C21 H21A 109.9
O1 C21 H21A 109.9
O2 C21 H21B 109.9
O1 C21 H21B 109.9
H21A C21 H21B 108.3
C13 C14' C15' 108.8(8)
C13 C14' C17' 115.9(12)
C15' C14' C17' 111.5(11)
C13 C14' H14' 106.7
C15' C14' H14' 106.7
C17' C14' H14' 106.7
C14' C15' C16' 103.9(10)
C14' C15' H15A 111.0
C16' C15' H15A 111.0
C14' C15' H15B 111.0
C16' C15' H15B 111.0
H15A C15' H15B 109.0
C15' C16' H16A 109.5
C15' C16' H16B 109.5
H16A C16' H16B 109.5
C15' C16' H16C 109.5
H16A C16' H16C 109.5
H16B C16' H16C 109.5
C14' C17' H17A 109.5
C14' C17' H17B 109.5
H17A C17' H17B 109.5
C14' C17' H17C 109.5
H17A C17' H17C 109.5
H17B C17' H17C 109.5
C15 C14 C17 116.7(10)
C15 C14 C13 116.8(8)
C17 C14 C13 105.2(10)
C15 C14 H14 105.7
C17 C14 H14 105.7
C13 C14 H14 105.7
C14 C15 C16 117.6(10)
C14 C15 H15C 107.9
C16 C15 H15C 107.9
C14 C15 H15D 107.9
C16 C15 H15D 107.9
H15C C15 H15D 107.2
C15 C16 H16D 109.5
C15 C16 H16E 109.5
H16D C16 H16E 109.5
C15 C16 H16F 109.5
H16D C16 H16F 109.5
H16E C16 H16F 109.5
C14 C17 H17D 109.5
C14 C17 H17E 109.5
H17D C17 H17E 109.5
C14 C17 H17F 109.5
H17D C17 H17F 109.5
H17E C17 H17F 109.5
C15D C14D C13 110.8(13)
C15D C14D C17D 117.3(16)
C13 C14D C17D 112.5(15)
C15D C14D H14D 105.0
C13 C14D H14D 105.0
C17D C14D H14D 105.0
C16D C15D C14D 118.3(14)
C16D C15D H15E 107.7
C14D C15D H15E 107.7
C16D C15D H15F 107.7
C14D C15D H15F 107.7
H15E C15D H15F 107.1
C15D C16D H16G 109.5
C15D C16D H16H 109.5
H16G C16D H16H 109.5
C15D C16D H16I 109.5
H16G C16D H16I 109.5
H16H C16D H16I 109.5
C14D C17D H17G 109.5
C14D C17D H17H 109.5
H17G C17D H17H 109.5
C14D C17D H17I 109.5
H17G C17D H17I 109.5
H17H C17D H17I 109.5
N1 C4A C4 112.79(19)
N1 C4A C10B 103.19(16)
C4 C4A C10B 113.25(18)
N1 C4A H4A1 109.1
C4 C4A H4A1 109.1
C10B C4A H4A1 109.1
C10A C6A C7 120.81(19)
C10A C6A C6 121.07(19)
C7 C6A C6 118.10(18)
C6A C10A C10 119.96(19)
C6A C10A C10B 122.20(18)
C10 C10A C10B 117.84(17)
C1 C10B C10A 108.25(17)
C1 C10B C12 111.91(17)
C10A C10B C12 110.73(16)
C1 C10B C4A 112.60(16)
C10A C10B C4A 110.27(16)
C12 C10B C4A 103.05(16)
C11 N1 C19 123.4(2)
C11 N1 C4A 114.32(19)
C19 N1 C4A 122.2(2)
C6 N2 C12 111.41(19)
C6 N2 C13 113.05(19)
C12 N2 C13 114.2(2)
C9 O1 C21 105.4(2)
C8 O2 C21 105.6(2)
C20 O4 C3 113.4(2)

loop_
_geom_bond_atom_site_label_1
_geom_bond_atom_site_label_2
_geom_bond_distance
C1 C2 1.319(3)
C1 C10B 1.505(3)
C1 H1 0.9300
C2 C3 1.500(3)
C2 H2 0.9300
C3 O4 1.432(3)
C3 C4 1.516(4)
C3 H3 0.9800
C4 C4A 1.523(3)
C4 H4A 0.9700
C4 H4B 0.9700
C6 N2 1.446(3)
C6 C6A 1.505(3)
C6 H6A 0.9700
C6 H6B 0.9700
C7 C8 1.363(3)
C7 C6A 1.414(3)
C7 H7 0.9300
C8 C9 1.373(3)
C8 O2 1.375(3)
C9 C10 1.361(3)
C9 O1 1.382(3)
C10 C10A 1.411(3)
C10 H10 0.9300
C11 O3 1.224(3)
C11 N1 1.342(3)
C11 C12 1.531(3)
C12 N2 1.458(3)
C12 C10B 1.543(3)
C12 H12 0.9800
C13 C14' 1.357(12)
C13 N2 1.467(3)
C13 C14D 1.506(11)
C13 C14 1.567(11)
C13 H13A 0.9700
C13 H13B 0.9700
C13 H13C 0.9687
C13 H13D 0.9692
C13 H13E 0.9700
C13 H13F 0.9700
C19 N1 1.445(3)
C19 H19A 0.9600
C19 H19B 0.9600
C19 H19C 0.9600
C20 O4 1.424(4)
C20 H20A 0.9600
C20 H20B 0.9600
C20 H20C 0.9600
C21 O2 1.412(4)
C21 O1 1.425(3)
C21 H21A 0.9700
C21 H21B 0.9700
C14' C15' 1.500(9)
C14' C17' 1.549(9)
C14' H14' 0.9800
C15' C16' 1.528(9)
C15' H15A 0.9700
C15' H15B 0.9700
C16' H16A 0.9600
C16' H16B 0.9600
C16' H16C 0.9600
C17' H17A 0.9600
C17' H17B 0.9600
C17' H17C 0.9600
C14 C15 1.477(9)
C14 C17 1.536(9)
C14 H14 0.9800
C15 C16 1.502(9)
C15 H15C 0.9700
C15 H15D 0.9700
C16 H16D 0.9600
C16 H16E 0.9600
C16 H16F 0.9600
C17 H17D 0.9600
C17 H17E 0.9600
C17 H17F 0.9600
C14D C15D 1.490(10)
C14D C17D 1.518(11)
C14D H14D 0.9800
C15D C16D 1.480(10)
C15D H15E 0.9700
C15D H15F 0.9700
C16D H16G 0.9600
C16D H16H 0.9600
C16D H16I 0.9600
C17D H17G 0.9600
C17D H17H 0.9600
C17D H17I 0.9600
C4A N1 1.463(3)
C4A C10B 1.545(3)
C4A H4A1 0.9800
C6A C10A 1.385(3)
C10A C10B 1.527(3)

loop_
_geom_torsion_atom_site_label_1
_geom_torsion_atom_site_label_2
_geom_torsion_atom_site_label_3
_geom_torsion_atom_site_label_4
_geom_torsion
C10B C1 C2 C3 2.5(4)
C1 C2 C3 O4 -88.6(3)
C1 C2 C3 C4 29.7(3)
O4 C3 C4 C4A 64.3(2)
C2 C3 C4 C4A -57.6(3)
C6A C7 C8 C9 0.1(4)
C6A C7 C8 O2 -179.7(2)
C7 C8 C9 C10 1.5(4)
O2 C8 C9 C10 -178.7(2)
C7 C8 C9 O1 -179.0(2)
O2 C8 C9 O1 0.8(3)
C8 C9 C10 C10A -1.8(3)
O1 C9 C10 C10A 178.8(2)
O3 C11 C12 N2 37.2(4)
N1 C11 C12 N2 -144.2(2)
O3 C11 C12 C10B 162.2(3)
N1 C11 C12 C10B -19.2(2)
N2 C13 C14' C15' -68.7(9)
C14D C13 C14' C15' -179(3)
C14 C13 C14' C15' -162(3)
N2 C13 C14' C17' 164.7(13)
C14D C13 C14' C17' 55(3)
C14 C13 C14' C17' 71(3)
C13 C14' C15' C16' 161.2(8)
C17' C14' C15' C16' -69.7(16)
C14' C13 C14 C15 40.9(19)
N2 C13 C14 C15 -54.2(12)
C14D C13 C14 C15 154(15)
C14' C13 C14 C17 -90(3)
N2 C13 C14 C17 174.7(12)
C14D C13 C14 C17 23(14)
C17 C14 C15 C16 69.9(18)
C13 C14 C15 C16 -55.7(13)
C14' C13 C14D C15D 44(2)
N2 C13 C14D C15D -38(3)
C14 C13 C14D C15D -8(13)
C14' C13 C14D C17D -89(3)
N2 C13 C14D C17D -171(2)
C14 C13 C14D C17D -141(15)
C13 C14D C15D C16D -149(3)
C17D C14D C15D C16D -18(4)
C3 C4 C4A N1 173.0(2)
C3 C4 C4A C10B 56.2(3)
C8 C7 C6A C10A -1.3(3)
C8 C7 C6A C6 -179.9(2)
N2 C6 C6A C10A -24.0(3)
N2 C6 C6A C7 154.5(2)
C7 C6A C10A C10 1.0(3)
C6 C6A C10A C10 179.6(2)
C7 C6A C10A C10B -178.2(2)
C6 C6A C10A C10B 0.3(3)
C9 C10 C10A C6A 0.5(3)
C9 C10 C10A C10B 179.8(2)
C2 C1 C10B C10A 116.9(2)
C2 C1 C10B C12 -120.8(2)
C2 C1 C10B C4A -5.2(3)
C6A C10A C10B C1 116.4(2)
C10 C10A C10B C1 -62.9(2)
C6A C10A C10B C12 -6.6(3)
C10 C10A C10B C12 174.07(18)
C6A C10A C10B C4A -120.0(2)
C10 C10A C10B C4A 60.7(2)
N2 C12 C10B C1 -83.5(2)
C11 C12 C10B C1 148.67(19)
N2 C12 C10B C10A 37.3(2)
C11 C12 C10B C10A -90.5(2)
N2 C12 C10B C4A 155.24(17)
C11 C12 C10B C4A 27.5(2)
N1 C4A C10B C1 -146.93(18)
C4 C4A C10B C1 -24.7(2)
N1 C4A C10B C10A 92.05(19)
C4 C4A C10B C10A -145.69(19)
N1 C4A C10B C12 -26.2(2)
C4 C4A C10B C12 96.1(2)
O3 C11 N1 C19 3.2(4)
C12 C11 N1 C19 -175.5(2)
O3 C11 N1 C4A -179.2(3)
C12 C11 N1 C4A 2.2(3)
C4 C4A N1 C11 -106.8(2)
C10B C4A N1 C11 15.7(3)
C4 C4A N1 C19 70.8(3)
C10B C4A N1 C19 -166.6(2)
C6A C6 N2 C12 55.3(3)
C6A C6 N2 C13 -174.5(2)
C11 C12 N2 C6 56.0(3)
C10B C12 N2 C6 -64.2(2)
C11 C12 N2 C13 -73.6(3)
C10B C12 N2 C13 166.25(19)
C14' C13 N2 C6 122.4(5)
C14D C13 N2 C6 148.5(13)
C14 C13 N2 C6 144.6(6)
C14' C13 N2 C12 -108.9(5)
C14D C13 N2 C12 -82.8(13)
C14 C13 N2 C12 -86.6(6)
C10 C9 O1 C21 177.6(3)
C8 C9 O1 C21 -1.8(3)
O2 C21 O1 C9 2.2(3)
C7 C8 O2 C21 -179.7(3)
C9 C8 O2 C21 0.5(3)
O1 C21 O2 C8 -1.7(3)
C2 C3 O4 C20 -63.5(3)
C4 C3 O4 C20 176.2(3)
